data_4320272
loop_
_publ_author_name
'Maxim N. Sokolov'
'Alexander V.Virovets'
'Danil N. Dybtsev'
'Elena V. Chubarova'
'Vladimir P.Fedin'
'Dieter Fenske'

_publ_contact_author
;
        Prof. Valdimir P.Fedin
        Institute of Inorganic Chemistry SD RAS
        Ak.Lavrentiev prosp. 3
        Novosibirsk 630090
        Russia
;
_publ_contact_author_email cluster@che.nsk.su
_publ_contact_author_fax '007 3832 344489'
_publ_contact_author_phone none
_publ_section_title
;
 Phosphorous Acid and Arsenious Acid as Ligands
;
_journal_name_full 'Inorganic Chemistry'
_journal_page_first 4816
_journal_page_last 4817
_journal_paper_doi 10.1021/ic015520p
_journal_volume 40
_journal_year 2001
_chemical_formula_structural '(Mo3 S4 Cl3 (H2 O)6 Pd (As (O H)3))2 (C36 H36 N24 O12) Cl2 . 19(H2 O)'
_chemical_formula_sum 'C36 H104 As2 Cl8 Mo6 N24 O49 Pd2 S8'
_chemical_formula_weight 3135.79
_chemical_melting_point ?
_chemical_name_common none
_chemical_name_systematic
;
 Bis(tetra(mu3-thio)(arsenictrihydroxo)trichlorohexaaquatrimolybdenum
palladium) cucurbituril dichloride nanodecahydrate
;
_space_group_IT_number 205
_symmetry_cell_setting cubic
_symmetry_space_group_name_Hall '-P 2ac 2ab 3'
_symmetry_space_group_name_H-M 'P a -3'
_atom_sites_solution_hydrogens geom
_atom_sites_solution_primary direct
_atom_sites_solution_secondary difmap
_audit_creation_method SHELXL-97
_cell_angle_alpha 90.00
_cell_angle_beta 90.00
_cell_angle_gamma 90.00
_cell_formula_units_Z 4
_cell_length_a 21.7016(12)
_cell_length_b 21.7016(12)
_cell_length_c 21.7016(12)
_cell_measurement_reflns_used 24
_cell_measurement_temperature 298(2)
_cell_measurement_theta_max 14
_cell_measurement_theta_min 10
_cell_volume 10220.6(10)
_computing_cell_refinement 'Bruker XSCANS'
_computing_data_collection 'Bruker XSCANS'
_computing_data_reduction 'Bruker XTAPE'
_computing_molecular_graphics 'local programs'
_computing_publication_material 'local programs'
_computing_structure_refinement 'SHELXL-97 (Sheldrick, 1997)'
_computing_structure_solution 'SHELXS-97 (Sheldrick, 1990)'
_diffrn_ambient_temperature 298(2)
_diffrn_measured_fraction_theta_full 1.000
_diffrn_measured_fraction_theta_max 1.000
_diffrn_measurement_device_type 'Bruker P4'
_diffrn_measurement_method \q/2\q
_diffrn_radiation_monochromator graphite
_diffrn_radiation_source 'fine-focus sealed tube'
_diffrn_radiation_type MoK\a
_diffrn_radiation_wavelength 0.71073
_diffrn_reflns_av_R_equivalents 0.0770
_diffrn_reflns_av_sigmaI/netI 0.0715
_diffrn_reflns_limit_h_max 25
_diffrn_reflns_limit_h_min 0
_diffrn_reflns_limit_k_max 0
_diffrn_reflns_limit_k_min -25
_diffrn_reflns_limit_l_max 25
_diffrn_reflns_limit_l_min 0
_diffrn_reflns_number 9820
_diffrn_reflns_theta_full 25.00
_diffrn_reflns_theta_max 25.00
_diffrn_reflns_theta_min 1.88
_diffrn_standards_decay_% 0
_diffrn_standards_interval_count 97
_diffrn_standards_number 3
_exptl_absorpt_coefficient_mu 2.167
_exptl_absorpt_correction_T_max 0.5175
_exptl_absorpt_correction_T_min 0.4777
_exptl_absorpt_correction_type psi-scan
_exptl_absorpt_process_details 'Bruker SHELXTL'
_exptl_crystal_colour dark
_exptl_crystal_density_diffrn 2.038
_exptl_crystal_density_meas ?
_exptl_crystal_density_method 'not measured'
_exptl_crystal_description block
_exptl_crystal_F_000 6216
_exptl_crystal_size_max 0.40
_exptl_crystal_size_mid 0.38
_exptl_crystal_size_min 0.35
_refine_diff_density_max 1.554
_refine_diff_density_min -1.514
_refine_diff_density_rms 0.171
_refine_ls_extinction_coef 0.00023(7)
_refine_ls_extinction_expression Fc^*^=kFc[1+0.001xFc^2^\l^3^/sin(2\q)]^-1/4^
_refine_ls_extinction_method SHELXL
_refine_ls_goodness_of_fit_ref 1.056
_refine_ls_hydrogen_treatment mixed
_refine_ls_matrix_type full
_refine_ls_number_parameters 207
_refine_ls_number_reflns 3145
_refine_ls_number_restraints 1
_refine_ls_restrained_S_all 1.060
_refine_ls_R_factor_all 0.0838
_refine_ls_R_factor_gt 0.0587
_refine_ls_shift/su_max 0.000
_refine_ls_shift/su_mean 0.000
_refine_ls_structure_factor_coef Fsqd
_refine_ls_weighting_details 'calc w=1/[\s^2^(Fo^2^)+(0.0972P)^2^+0.0000P] where P=(Fo^2^+2Fc^2^)/3'
_refine_ls_weighting_scheme calc
_refine_ls_wR_factor_gt 0.1512
_refine_ls_wR_factor_ref 0.1663
_reflns_number_gt 2347
_reflns_number_total 3145
_reflns_threshold_expression >2sigma(I)
_cod_data_source_file ic015520p_s1_2.cif
_cod_data_source_block compound2
_cod_depositor_comments
;
The following automatic conversions were performed:

'_chemical_melting_point' value 'none' was changed to '?' - the value
is undefined or not given.

Automatic conversion script
Id: cif_fix_values 1646 2011-03-28 12:23:43Z adriana 

The following automatic conversions were performed:

'_exptl_crystal_density_meas' value 'none' was changed to '?' - the
value is perceived as not measured.

Automatic conversion script
Id: cif_fix_values 3008 2015-01-20 13:52:24Z robertas 
;
_cod_database_code 4320272

loop_
_symmetry_equiv_pos_as_xyz
'x, y, z'
'-x+1/2, -y, z+1/2'
'-x, y+1/2, -z+1/2'
'x+1/2, -y+1/2, -z'
'z, x, y'
'z+1/2, -x+1/2, -y'
'-z+1/2, -x, y+1/2'
'-z, x+1/2, -y+1/2'
'y, z, x'
'-y, z+1/2, -x+1/2'
'y+1/2, -z+1/2, -x'
'-y+1/2, -z, x+1/2'
'-x, -y, -z'
'x-1/2, y, -z-1/2'
'x, -y-1/2, z-1/2'
'-x-1/2, y-1/2, z'
'-z, -x, -y'
'-z-1/2, x-1/2, y'
'z-1/2, x, -y-1/2'
'z, -x-1/2, y-1/2'
'-y, -z, -x'
'y, -z-1/2, x-1/2'
'-y-1/2, z-1/2, x'
'y-1/2, z, -x-1/2'

loop_
_atom_site_label
_atom_site_type_symbol
_atom_site_fract_x
_atom_site_fract_y
_atom_site_fract_z
_atom_site_U_iso_or_equiv
_atom_site_adp_type
_atom_site_occupancy
_atom_site_symmetry_multiplicity
_atom_site_calc_flag
_atom_site_refinement_flags
_atom_site_disorder_assembly
_atom_site_disorder_group
Pd1 Pd 0.23581(4) 0.23581(4) 0.23581(4) 0.0383(4) Uani 1 3 d S . .
Mo1 Mo 0.22671(5) 0.12281(4) 0.17427(5) 0.0399(3) Uani 1 1 d . . .
S1 S 0.12929(13) 0.12929(13) 0.12929(13) 0.0500(13) Uani 1 3 d S . .
S2 S 0.27896(13) 0.20955(14) 0.13949(13) 0.0403(7) Uani 1 1 d . . .
Cl11 Cl 0.32983(15) 0.08219(15) 0.20425(15) 0.0575(9) Uani 1 1 d . . .
O12M O 0.2540(4) 0.0780(4) 0.0867(4) 0.054(2) Uani 1 1 d . . .
O13M O 0.2008(4) 0.0254(4) 0.1925(4) 0.057(2) Uani 1 1 d . . .
As1 As 0.29880(8) 0.29880(8) 0.29880(8) 0.0769(9) Uani 1 3 d S . .
O1 O 0.3783(8) 0.2920(10) 0.2830(10) 0.176(8) Uani 1 1 d D . .
C111 C 0.1782(6) -0.0296(6) -0.1494(6) 0.052(3) Uani 1 1 d . . .
H111 H 0.2128 -0.0456 -0.1736 0.052 Uiso 1 1 calc R . .
C112 C 0.1513(5) 0.0298(5) -0.1771(5) 0.042(3) Uani 1 1 d . . .
H112 H 0.1739 0.0433 -0.2138 0.042 Uiso 1 1 calc R . .
C11 C 0.1852(5) 0.0513(5) -0.0773(6) 0.042(3) Uani 1 1 d . . .
O11 O 0.1971(4) 0.0811(4) -0.0311(4) 0.060(3) Uani 1 1 d . . .
C12 C 0.0767(6) -0.0479(6) -0.1770(6) 0.052(3) Uani 1 1 d . . .
O12 O 0.0296(4) -0.0769(4) -0.1873(5) 0.069(3) Uani 1 1 d . . .
N11 N 0.1278(5) -0.0726(5) -0.1463(5) 0.049(3) Uani 1 1 d . . .
N12 N 0.0875(4) 0.0109(5) -0.1916(5) 0.047(3) Uani 1 1 d . . .
N13 N 0.1553(5) 0.0743(4) -0.1273(4) 0.046(2) Uani 1 1 d . . .
N14 N 0.1977(5) -0.0085(5) -0.0871(5) 0.048(3) Uani 1 1 d . . .
C11B C 0.2306(5) -0.0466(6) -0.0441(6) 0.054(3) Uani 1 1 d . . .
H11A H 0.2612 -0.0704 -0.0663 0.054 Uiso 1 1 calc R . .
H11B H 0.2522 -0.0203 -0.0150 0.054 Uiso 1 1 calc R . .
C12B C 0.1360(6) -0.1379(6) -0.1369(6) 0.052(3) Uani 1 1 d . . .
H12A H 0.1069 -0.1602 -0.1625 0.052 Uiso 1 1 calc R . .
H12B H 0.1772 -0.1495 -0.1498 0.052 Uiso 1 1 calc R . .
Cl1 Cl 0.590(3) 0.470(3) 0.382(3) 0.43(4) Uiso 0.33 1 d P . .
O1W O 0.4693(12) 0.3366(11) 0.3522(10) 0.37(3) Uani 1 1 d D . .
O2W1 O 0.3228(15) -0.0578(15) 0.1716(15) 0.129(10) Uiso 0.50 1 d P . .
O2W2 O 0.2774(13) -0.0770(13) 0.1994(12) 0.109(8) Uiso 0.50 1 d P . .
O3W1 O 0.353(3) 0.012(3) 0.065(3) 0.29(3) Uiso 0.50 1 d P . .
O3W2 O 0.370(2) 0.077(2) 0.039(2) 0.178(16) Uiso 0.50 1 d P . .
O4W O 0.036(4) 0.007(9) 0.010(10) 0.16(5) Uiso 0.17 1 d P . .

loop_
_atom_site_aniso_label
_atom_site_aniso_U_11
_atom_site_aniso_U_22
_atom_site_aniso_U_33
_atom_site_aniso_U_23
_atom_site_aniso_U_13
_atom_site_aniso_U_12
Pd1 0.0383(4) 0.0383(4) 0.0383(4) -0.0055(3) -0.0055(3) -0.0055(3)
Mo1 0.0438(6) 0.0365(5) 0.0393(6) -0.0069(4) -0.0024(5) -0.0037(5)
S1 0.0500(13) 0.0500(13) 0.0500(13) -0.0102(13) -0.0102(13) -0.0102(13)
S2 0.0393(15) 0.0433(16) 0.0383(15) -0.0012(12) -0.0012(12) -0.0033(13)
Cl11 0.0556(19) 0.059(2) 0.0574(19) -0.0002(16) 0.0026(16) 0.0117(16)
O12M 0.062(5) 0.047(5) 0.053(5) -0.018(4) 0.005(5) -0.007(4)
O13M 0.080(7) 0.035(4) 0.056(6) -0.004(4) -0.003(5) -0.015(4)
As1 0.0769(9) 0.0769(9) 0.0769(9) -0.0104(8) -0.0104(8) -0.0104(8)
O1 0.112(12) 0.24(2) 0.171(17) -0.036(16) 0.014(13) -0.037(14)
C111 0.040(7) 0.065(9) 0.052(7) -0.011(6) 0.023(6) -0.012(6)
C112 0.038(6) 0.052(7) 0.035(6) -0.001(5) 0.000(5) -0.009(5)
C11 0.036(6) 0.048(7) 0.042(7) 0.001(6) -0.002(5) -0.011(5)
O11 0.070(6) 0.063(6) 0.046(5) -0.006(5) -0.020(5) -0.009(5)
C12 0.039(7) 0.068(9) 0.048(7) -0.016(7) 0.012(6) -0.011(7)
O12 0.048(6) 0.068(7) 0.089(7) -0.003(5) -0.016(5) -0.021(5)
N11 0.045(6) 0.051(6) 0.051(6) -0.008(5) -0.003(5) -0.011(5)
N12 0.045(6) 0.053(6) 0.042(6) -0.008(5) 0.004(5) -0.013(5)
N13 0.050(6) 0.043(6) 0.045(6) -0.001(5) -0.008(5) -0.011(5)
N14 0.045(6) 0.053(6) 0.045(6) -0.006(5) -0.014(5) 0.006(5)
C11B 0.035(6) 0.063(9) 0.064(9) -0.017(7) -0.007(6) -0.003(7)
C12B 0.043(7) 0.056(8) 0.057(8) -0.015(6) 0.004(6) -0.017(6)
O1W 0.58(6) 0.30(3) 0.22(3) 0.18(3) 0.15(4) 0.26(4)

loop_
_atom_type_symbol
_atom_type_description
_atom_type_scat_dispersion_real
_atom_type_scat_dispersion_imag
_atom_type_scat_source
C C 0.0033 0.0016 'International Tables Vol C Tables 4.2.6.8 and 6.1.1.4'
H H 0.0000 0.0000 'International Tables Vol C Tables 4.2.6.8 and 6.1.1.4'
N N 0.0061 0.0033 'International Tables Vol C Tables 4.2.6.8 and 6.1.1.4'
O O 0.0106 0.0060 'International Tables Vol C Tables 4.2.6.8 and 6.1.1.4'
S S 0.1246 0.1234 'International Tables Vol C Tables 4.2.6.8 and 6.1.1.4'
Cl Cl 0.1484 0.1585 'International Tables Vol C Tables 4.2.6.8 and 6.1.1.4'
As As 0.0499 2.0058 'International Tables Vol C Tables 4.2.6.8 and 6.1.1.4'
Mo Mo -1.6832 0.6857 'International Tables Vol C Tables 4.2.6.8 and 6.1.1.4'
Pd Pd -0.9988 1.0072 'International Tables Vol C Tables 4.2.6.8 and 6.1.1.4'

loop_
_geom_angle_atom_site_label_1
_geom_angle_atom_site_label_2
_geom_angle_atom_site_label_3
_geom_angle
_geom_angle_site_symmetry_1
_geom_angle_site_symmetry_3
_geom_angle_publ_flag
Mo1 Pd1 Mo1 59.11(4) 5 9 no
Mo1 Pd1 Mo1 59.11(4) 5 . no
Mo1 Pd1 Mo1 59.11(4) 9 . no
S2 Pd1 Mo1 99.78(9) 9 5 no
S2 Pd1 Mo1 52.70(8) 5 5 no
S2 Pd1 Mo1 52.87(7) . 5 no
S2 Pd1 Mo1 52.70(8) 9 9 no
S2 Pd1 Mo1 52.87(7) 5 9 no
S2 Pd1 Mo1 99.78(9) . 9 no
S2 Pd1 Mo1 52.87(7) 9 . no
S2 Pd1 Mo1 99.78(9) 5 . no
S2 Pd1 Mo1 52.70(8) . . no
S2 Pd1 S2 103.49(9) 9 5 no
S2 Pd1 S2 103.49(9) 9 . no
S2 Pd1 S2 103.49(9) 5 . no
S2 Pd1 As1 114.94(7) 9 . no
S2 Pd1 As1 114.94(7) 5 . no
S2 Pd1 As1 114.94(7) . . no
As1 Pd1 Mo1 145.28(3) . 5 no
As1 Pd1 Mo1 145.28(3) . 9 no
As1 Pd1 Mo1 145.28(3) . . no
Mo1 Mo1 Pd1 60.45(2) 9 . no
Mo1 Mo1 Pd1 60.45(2) 5 . no
Mo1 Mo1 Mo1 60.0 9 5 no
S1 Mo1 Pd1 102.17(9) . . no
S1 Mo1 Mo1 53.71(7) . 9 no
S1 Mo1 Mo1 53.71(7) . 5 no
S1 Mo1 Cl11 160.82(12) . . no
S2 Mo1 Pd1 53.90(7) . . no
S2 Mo1 Pd1 53.85(7) 9 . no
S2 Mo1 Mo1 101.81(8) . 9 no
S2 Mo1 Mo1 53.49(8) 9 9 no
S2 Mo1 Mo1 53.72(8) . 5 no
S2 Mo1 Mo1 101.63(7) 9 5 no
S2 Mo1 S1 104.92(9) . . no
S2 Mo1 S1 104.70(10) 9 . no
S2 Mo1 S2 105.59(14) . 9 no
S2 Mo1 Cl11 86.17(10) . . no
S2 Mo1 Cl11 86.79(11) 9 . no
Cl11 Mo1 Pd1 97.01(9) . . no
Cl11 Mo1 Mo1 140.25(9) . 9 no
Cl11 Mo1 Mo1 139.87(9) . 5 no
O12M Mo1 Pd1 140.8(2) . . no
O12M Mo1 Mo1 138.5(2) . 9 no
O12M Mo1 Mo1 97.0(3) . 5 no
O12M Mo1 S1 84.8(2) . . no
O12M Mo1 S2 86.9(2) . . no
O12M Mo1 S2 161.3(3) . 9 no
O12M Mo1 Cl11 80.1(2) . . no
O12M Mo1 O13M 78.6(3) . . no
O13M Mo1 Pd1 140.0(2) . . no
O13M Mo1 Mo1 96.0(3) . 9 no
O13M Mo1 Mo1 138.1(2) . 5 no
O13M Mo1 S1 84.4(3) . . no
O13M Mo1 S2 162.1(3) . . no
O13M Mo1 S2 86.2(2) . 9 no
O13M Mo1 Cl11 81.0(3) . . no
Mo1 S1 Mo1 72.58(14) 9 5 no
Mo1 S1 Mo1 72.58(14) 9 . no
Mo1 S1 Mo1 72.58(14) 5 . no
Mo1 S2 Pd1 73.40(9) . . no
Mo1 S2 Pd1 73.28(9) 5 . no
Mo1 S2 Mo1 72.79(10) . 5 no
O1 As1 Pd1 113.8(6) 9 . no
O1 As1 Pd1 113.8(6) 5 . no
O1 As1 Pd1 113.8(6) . . no
O1 As1 O1 104.8(7) 9 5 no
O1 As1 O1 104.8(7) 9 . no
O1 As1 O1 104.8(7) 5 . no
N11 C111 C112 105.9(10) . . no
N11 C111 N14 111.8(10) . . no
N14 C111 C112 101.9(9) . . no
N12 C112 C111 101.9(9) . . no
N13 C112 C111 104.1(9) . . no
N13 C112 N12 113.5(10) . . no
O11 C11 N13 124.2(11) . . no
O11 C11 N14 126.8(12) . . no
N14 C11 N13 109.0(10) . . no
O12 C12 N11 123.6(13) . . no
O12 C12 N12 126.6(13) . . no
N12 C12 N11 109.8(11) . . no
C111 N11 C12B 123.3(11) . . no
C12 N11 C111 109.4(10) . . no
C12 N11 C12B 122.7(10) . . no
C12 N12 C112 112.3(10) . . no
C12 N12 C11B 121.0(11) . 21 no
C11B N12 C112 124.9(10) 21 . no
C11 N13 C112 112.3(10) . . no
C11 N13 C12B 125.7(10) . 21 no
C12B N13 C112 121.3(10) 21 . no
C11 N14 C111 112.5(10) . . no
C11 N14 C11B 123.6(10) . . no
C11B N14 C111 123.7(10) . . no
N12 C11B N14 113.0(9) 17 . no
N13 C12B N11 112.2(10) 17 . no
O3W2 O3W1 Cl1 119(5) . 3_645 no
O4W O4W O4W 60.00(4) 9 5 no
O4W O4W O4W 72(4) 9 17 no
O4W O4W O4W 90.00(4) 5 17 no
O4W O4W O4W 90.00(4) 9 21 no
O4W O4W O4W 72(4) 5 21 no
O4W O4W O4W 35(8) 17 21 no
O4W O4W O4W 59(5) 9 13 no
O4W O4W O4W 59(5) 5 13 no
O4W O4W O4W 31(5) 17 13 no
O4W O4W O4W 31(5) 21 13 no

loop_
_geom_bond_atom_site_label_1
_geom_bond_atom_site_label_2
_geom_bond_distance
_geom_bond_site_symmetry_2
_geom_bond_publ_flag
Pd1 Mo1 2.7995(14) 5 no
Pd1 Mo1 2.7995(14) 9 no
Pd1 Mo1 2.7995(14) . yes
Pd1 S2 2.360(3) 9 no
Pd1 S2 2.360(3) 5 no
Pd1 S2 2.360(3) . yes
Pd1 As1 2.368(3) . yes
Mo1 Mo1 2.7616(18) 9 yes
Mo1 Mo1 2.7616(18) 5 no
Mo1 S1 2.333(4) . yes
Mo1 S2 2.324(3) . yes
Mo1 S2 2.330(3) 9 yes
Mo1 Cl11 2.492(3) . yes
Mo1 O12M 2.217(7) . yes
Mo1 O13M 2.224(8) . yes
S1 Mo1 2.333(4) 9 no
S1 Mo1 2.333(4) 5 no
S2 Mo1 2.330(3) 5 no
As1 O1 1.765(16) 9 no
As1 O1 1.765(16) 5 no
As1 O1 1.765(16) . yes
C111 C112 1.537(17) . no
C111 N11 1.439(15) . no
C111 N14 1.490(16) . no
C112 N12 1.478(14) . no
C112 N13 1.451(15) . no
C11 O11 1.221(14) . no
C11 N13 1.359(15) . no
C11 N14 1.344(15) . no
C12 O12 1.221(14) . no
C12 N11 1.400(16) . no
C12 N12 1.337(16) . no
N11 C12B 1.444(16) . no
N12 C11B 1.422(17) 21 no
N13 C12B 1.423(16) 21 no
N14 C11B 1.436(16) . no
C11B N12 1.422(17) 17 no
C12B N13 1.423(16) 17 no
Cl1 O3W1 1.92(7) 3_655 no
O2W1 O2W2 1.23(3) . no
O3W1 Cl1 1.92(7) 3_645 no
O3W1 O3W2 1.56(7) . no
O4W O4W 0.86(17) 9 no
O4W O4W 0.86(17) 5 no
O4W O4W 1.41(13) 17 no
O4W O4W 1.41(13) 21 no
O4W O4W 1.65(15) 13 no
